data_2202134
loop_
_publ_author_name
'Kenjiro Uno'
'Naotake Nakamura'

_publ_section_title
;
 1,14-Dibromotetradecane
;
_journal_issue 5
_journal_name_full 'Acta Crystallographica Section E'
_journal_page_first o708
_journal_page_last o710
_journal_paper_doi 10.1107/S1600536803008924
_journal_volume 59
_journal_year 2003
_chemical_formula_iupac 'C14 H28 Br2'
_chemical_formula_moiety 'C14 H28 Br2'
_chemical_formula_sum 'C14 H28 Br2'
_chemical_formula_weight 356.16
_chemical_melting_point 322.9(4)
_space_group_IT_number 14
_symmetry_cell_setting monoclinic
_symmetry_space_group_name_Hall '-P 2yn'
_symmetry_space_group_name_H-M 'P 1 21/n 1'
_cell_angle_alpha 90.0
_cell_angle_beta 93.38(4)
_cell_angle_gamma 90.0
_cell_formula_units_Z 2
_cell_length_a 5.486(6)
_cell_length_b 5.389(7)
_cell_length_c 27.827(4)
_cell_measurement_reflns_used 22
_cell_measurement_temperature 296.0(10)
_cell_measurement_theta_max 19.9
_cell_measurement_theta_min 9.6
_cell_volume 821.2(14)
_computing_cell_refinement
;
MSC/AFC Diffractometer Control Software
;
_computing_data_collection
;
MSC/AFC Diffractometer Control Software
Molecular Structure Corporation, 1992)
;
_computing_data_reduction
;
CrystalStructure (Molecular Structure Corporation & Rigaku, 2001)
;
_computing_molecular_graphics
;
ORTEP-3 for Windows (Farrugia, 1997)
;
_computing_publication_material
;
CrystalStructure
;
_computing_structure_refinement
;
CRYSTALS (Watkin et al., 1996)
;
_computing_structure_solution
;
SIR92 (Altomare et al., 1994)
;
_diffrn_measured_fraction_theta_full 0.9943
_diffrn_measured_fraction_theta_max 0.9943
_diffrn_measurement_device_type 'Rigaku AFC-5R'
_diffrn_measurement_method \w
_diffrn_radiation_type 'Cu K\a'
_diffrn_radiation_wavelength 1.54178
_diffrn_reflns_av_R_equivalents 0.038
_diffrn_reflns_limit_h_max 1
_diffrn_reflns_limit_h_min -6
_diffrn_reflns_limit_k_max 6
_diffrn_reflns_limit_k_min 0
_diffrn_reflns_limit_l_max 33
_diffrn_reflns_limit_l_min -33
_diffrn_reflns_number 2304
_diffrn_reflns_theta_full 70.13
_diffrn_reflns_theta_max 70.13
_diffrn_standards_decay_% 2.79
_diffrn_standards_interval_count 150
_diffrn_standards_number 1
_exptl_absorpt_coefficient_mu 6.059
_exptl_absorpt_correction_T_max 0.782
_exptl_absorpt_correction_T_min 0.208
_exptl_absorpt_correction_type numerical
_exptl_absorpt_process_details '(NUMABS; Higashi, 1999)'
_exptl_crystal_colour colorless
_exptl_crystal_density_diffrn 1.440
_exptl_crystal_density_method 'not measured'
_exptl_crystal_description plate
_exptl_crystal_F_000 364.00
_exptl_crystal_size_max 0.43
_exptl_crystal_size_mid 0.43
_exptl_crystal_size_min 0.08
_refine_diff_density_max 0.54
_refine_diff_density_min -0.55
_refine_ls_extinction_coef 24.8(2)
_refine_ls_extinction_method 'Larson (1970)'
_refine_ls_goodness_of_fit_ref 1.000
_refine_ls_hydrogen_treatment noref
_refine_ls_number_parameters 74
_refine_ls_number_reflns 1563
_refine_ls_R_factor_gt 0.043
_refine_ls_shift/su_max <0.001
_refine_ls_structure_factor_coef Fsqd
_refine_ls_weighting_details 'w = 1/[0.0002Fo^2^ + 8.4\s^2^(Fo) + 0.21]/(4Fo^2^)'
_refine_ls_weighting_scheme calc
_refine_ls_wR_factor_ref 0.099
_reflns_number_gt 1305
_reflns_number_total 1563
_reflns_threshold_expression F^2^>2\s(F^2^)
_cod_data_source_file ob6239.cif
_cod_data_source_block I
_cod_original_sg_symbol_H-M 'P 21/n'
_cod_database_code 2202134
_cod_database_fobs_code 2202134

loop_
_symmetry_equiv_pos_site_id
_symmetry_equiv_pos_as_xyz
1 x,y,z
2 -x,-y,-z
3 -x+1/2,y+1/2,-z+1/2
4 x+1/2,-y+1/2,z+1/2

loop_
_atom_site_label
_atom_site_fract_x
_atom_site_fract_y
_atom_site_fract_z
_atom_site_U_iso_or_equiv
_atom_site_adp_type
_atom_site_calc_flag
_atom_site_refinement_flags
_atom_site_occupancy
_atom_site_disorder_assembly
_atom_site_disorder_group
_atom_site_type_symbol
Br1 -0.11340(10) 0.83990(10) 0.21295(2) 0.0779(2) Uani d . 1.00 . . Br
C1 0.0619(9) 0.5449(9) 0.1940(2) 0.0720(10) Uani d . 1.00 . . C
C2 0.2116(8) 0.5888(9) 0.1518(2) 0.0660(10) Uani d . 1.00 . . C
C3 0.3428(9) 0.3564(8) 0.13760(10) 0.0660(10) Uani d . 1.00 . . C
C4 0.4975(8) 0.3954(8) 0.09450(10) 0.0650(10) Uani d . 1.00 . . C
C5 0.6325(8) 0.1670(8) 0.07960(10) 0.0630(10) Uani d . 1.00 . . C
C6 0.7857(8) 0.2070(8) 0.03650(10) 0.0650(10) Uani d . 1.00 . . C
C7 0.9241(8) -0.0196(9) 0.02140(10) 0.0640(10) Uani d . 1.00 . . C
H1 0.1669 0.4926 0.2204 0.0868 Uiso c . 1.00 . . H
H2 -0.0534 0.4178 0.1860 0.0868 Uiso c . 1.00 . . H
H3 0.1075 0.6427 0.1254 0.0788 Uiso c . 1.00 . . H
H4 0.3289 0.7140 0.1599 0.0788 Uiso c . 1.00 . . H
H5 0.4462 0.3029 0.1642 0.0786 Uiso c . 1.00 . . H
H6 0.2248 0.2316 0.1297 0.0786 Uiso c . 1.00 . . H
H7 0.3933 0.4483 0.0681 0.0777 Uiso c . 1.00 . . H
H8 0.6141 0.5214 0.1025 0.0777 Uiso c . 1.00 . . H
H9 0.7374 0.1145 0.1060 0.0759 Uiso c . 1.00 . . H
H10 0.5162 0.0407 0.0717 0.0759 Uiso c . 1.00 . . H
H11 0.6802 0.2580 0.0100 0.0783 Uiso c . 1.00 . . H
H12 0.9006 0.3348 0.0443 0.0783 Uiso c . 1.00 . . H
H13 1.0299 -0.0704 0.0479 0.0771 Uiso c . 1.00 . . H
H14 0.8093 -0.1476 0.0137 0.0771 Uiso c . 1.00 . . H

loop_
_atom_site_aniso_label
_atom_site_aniso_U_11
_atom_site_aniso_U_22
_atom_site_aniso_U_33
_atom_site_aniso_U_12
_atom_site_aniso_U_13
_atom_site_aniso_U_23
Br1 0.0904(5) 0.0653(3) 0.0810(4) 0.0090(3) 0.0306(3) -0.0013(3)
C1 0.086(3) 0.062(3) 0.072(3) 0.012(2) 0.026(3) 0.005(2)
C2 0.071(3) 0.060(2) 0.067(2) 0.002(2) 0.017(2) 0.003(2)
C3 0.073(3) 0.064(3) 0.061(2) 0.006(2) 0.019(2) 0.002(2)
C4 0.072(3) 0.063(3) 0.062(2) 0.004(2) 0.018(2) 0.003(2)
C5 0.071(3) 0.064(3) 0.056(2) 0.006(2) 0.016(2) 0.001(2)
C6 0.073(3) 0.065(3) 0.058(2) 0.005(2) 0.018(2) 0.002(2)
C7 0.070(3) 0.065(3) 0.059(2) 0.007(2) 0.016(2) 0.002(2)

loop_
_atom_type_symbol
_atom_type_description
_atom_type_scat_dispersion_real
_atom_type_scat_dispersion_imag
_atom_type_scat_source
C C 0.018 0.009 ' International Tables for Crystallography (Vol. C)'
H H 0.000 0.000 ' International Tables for Crystallography (Vol. C)'
Br Br -0.676 1.280 ' International Tables for Crystallography (Vol. C)'

loop_
_geom_angle_atom_site_label_1
_geom_angle_atom_site_label_2
_geom_angle_atom_site_label_3
_geom_angle_site_symmetry_1
_geom_angle_site_symmetry_3
_geom_angle
_geom_angle_publ_flag
Br1 C1 C2 . . 112.8(3) no
C1 C2 C3 . . 111.6(4) no
C2 C3 C4 . . 112.9(4) no
C3 C4 C5 . . 114.2(4) no
C4 C5 C6 . . 114.0(4) no
C5 C6 C7 . . 114.5(4) no
C6 C7 C7 . 2_755 114.6(5) no
Br1 C1 H1 . . 108.6 no
C2 C1 H1 . . 108.6 no
Br1 C1 H2 . . 108.6 no
C2 C1 H2 . . 108.6 no
H1 C1 H2 . . 109.5 no
C1 C2 H3 . . 108.9 no
C3 C2 H3 . . 108.9 no
C1 C2 H4 . . 108.9 no
C3 C2 H4 . . 108.9 no
H3 C2 H4 . . 109.5 no
C2 C3 H5 . . 108.6 no
C4 C3 H5 . . 108.6 no
C2 C3 H6 . . 108.6 no
C4 C3 H6 . . 108.6 no
H5 C3 H6 . . 109.5 no
C3 C4 H7 . . 108.3 no
C5 C4 H7 . . 108.3 no
C3 C4 H8 . . 108.3 no
C5 C4 H8 . . 108.3 no
H7 C4 H8 . . 109.5 no
C4 C5 H9 . . 108.3 no
C6 C5 H9 . . 108.3 no
C4 C5 H10 . . 108.3 no
C6 C5 H10 . . 108.3 no
H9 C5 H10 . . 109.5 no
C5 C6 H11 . . 108.2 no
C7 C6 H11 . . 108.2 no
C5 C6 H12 . . 108.2 no
C7 C6 H12 . . 108.2 no
H11 C6 H12 . . 109.5 no
C6 C7 H13 . . 108.2 no
C7 C7 H13 2_755 . 108.2 no
C6 C7 H14 . . 108.2 no
C7 C7 H14 2_755 . 108.2 no
H13 C7 H14 . . 109.5 no

loop_
_geom_bond_atom_site_label_1
_geom_bond_atom_site_label_2
_geom_bond_site_symmetry_1
_geom_bond_site_symmetry_2
_geom_bond_distance
_geom_bond_publ_flag
Br1 C1 . . 1.947(5) yes
C1 C2 . . 1.490(5) yes
C2 C3 . . 1.509(6) yes
C3 C4 . . 1.523(5) yes
C4 C5 . . 1.507(6) yes
C5 C6 . . 1.520(5) yes
C6 C7 . . 1.510(6) yes
C7 C7 . 2_755 1.508(7) yes
C1 H1 . . 0.95 no
C1 H2 . . 0.95 no
C2 H3 . . 0.95 no
C2 H4 . . 0.95 no
C3 H5 . . 0.95 no
C3 H6 . . 0.95 no
C4 H7 . . 0.95 no
C4 H8 . . 0.95 no
C5 H9 . . 0.95 no
C5 H10 . . 0.95 no
C6 H11 . . 0.95 no
C6 H12 . . 0.95 no
C7 H13 . . 0.95 no
C7 H14 . . 0.95 no

loop_
_geom_contact_atom_site_label_1
_geom_contact_atom_site_label_2
_geom_contact_distance
_geom_contact_site_symmetry_2
_geom_contact_publ_flag
Br1 Br1 3.758(3) 3_445 yes
Br1 Br1 3.758(3) 3_455 yes

loop_
_geom_torsion_atom_site_label_1
_geom_torsion_atom_site_label_2
_geom_torsion_atom_site_label_3
_geom_torsion_atom_site_label_4
_geom_torsion_site_symmetry_3
_geom_torsion_site_symmetry_4
_geom_torsion
_geom_torsion_publ_flag
Br1 C1 C2 C3 . . -179.3(3) yes
C1 C2 C3 C4 . . -180.0(4) yes
C2 C3 C4 C5 . . 179.6(4) yes
C3 C4 C5 C6 . . 179.8(4) yes
C4 C5 C6 C7 . . 179.4(4) yes
C5 C6 C7 C7 . 2_755 179.8(5) yes
C6 C7 C7 C6 2_755 2_755 180.0 yes
